data_7105700
loop_
_publ_author_name
'Jason Morton'
'Meghan Dureen'
'Douglas Stephan'

_publ_section_title
;
 Ring-Opening of Cyclopropanes by Frustrated Lewis Pairs
;
_journal_name_full Chem.Commun.
_journal_page_first 8947
_journal_paper_doi 10.1039/c0cc02862b
_journal_volume 46
_journal_year 2010
_chemical_formula_sum 'C39 H37 B F15 P'
_chemical_formula_weight 832.47
_chemical_name_systematic
;
?
;
_space_group_IT_number 14
_symmetry_cell_setting monoclinic
_symmetry_space_group_name_Hall '-P 2yn'
_symmetry_space_group_name_H-M 'P 1 21/n 1'
_atom_sites_solution_hydrogens geom
_atom_sites_solution_primary direct
_atom_sites_solution_secondary difmap
_audit_creation_method SHELXL-97
_cell_angle_alpha 90.00
_cell_angle_beta 100.4010(10)
_cell_angle_gamma 90.00
_cell_formula_units_Z 4
_cell_length_a 10.2236(5)
_cell_length_b 16.6138(7)
_cell_length_c 21.9968(9)
_cell_measurement_temperature 150(2)
_cell_volume 3674.8(3)
_computing_structure_refinement 'SHELXL-97 (Sheldrick, 1997)'
_computing_structure_solution 'SHELXS-97 (Sheldrick, 1990)'
_diffrn_ambient_temperature 150(2)
_diffrn_measured_fraction_theta_full 0.996
_diffrn_measured_fraction_theta_max 0.996
_diffrn_radiation_monochromator graphite
_diffrn_radiation_source 'fine-focus sealed tube'
_diffrn_radiation_type MoK\a
_diffrn_radiation_wavelength 0.71073
_diffrn_reflns_av_R_equivalents 0.0582
_diffrn_reflns_av_sigmaI/netI 0.0542
_diffrn_reflns_limit_h_max 13
_diffrn_reflns_limit_h_min -13
_diffrn_reflns_limit_k_max 21
_diffrn_reflns_limit_k_min -21
_diffrn_reflns_limit_l_max 28
_diffrn_reflns_limit_l_min -28
_diffrn_reflns_number 47102
_diffrn_reflns_theta_full 27.55
_diffrn_reflns_theta_max 27.55
_diffrn_reflns_theta_min 1.88
_exptl_absorpt_coefficient_mu 0.181
_exptl_absorpt_correction_T_max 0.9545
_exptl_absorpt_correction_T_min 0.9528
_exptl_absorpt_correction_type empirical
_exptl_crystal_density_diffrn 1.505
_exptl_crystal_density_method 'not measured'
_exptl_crystal_F_000 1704
_exptl_crystal_size_max 0.27
_exptl_crystal_size_mid 0.26
_exptl_crystal_size_min 0.26
_refine_diff_density_max 0.691
_refine_diff_density_min -0.387
_refine_diff_density_rms 0.086
_refine_ls_extinction_method none
_refine_ls_goodness_of_fit_ref 1.030
_refine_ls_hydrogen_treatment constr
_refine_ls_matrix_type full
_refine_ls_number_parameters 568
_refine_ls_number_reflns 8462
_refine_ls_number_restraints 0
_refine_ls_restrained_S_all 1.030
_refine_ls_R_factor_all 0.1247
_refine_ls_R_factor_gt 0.0712
_refine_ls_shift/su_max 0.000
_refine_ls_shift/su_mean 0.000
_refine_ls_structure_factor_coef Fsqd
_refine_ls_weighting_details 'calc w=1/[\s^2^(Fo^2^)+(0.1342P)^2^+2.0204P] where P=(Fo^2^+2Fc^2^)/3'
_refine_ls_weighting_scheme calc
_refine_ls_wR_factor_gt 0.2016
_refine_ls_wR_factor_ref 0.2410
_reflns_number_gt 4977
_reflns_number_total 8462
_reflns_threshold_expression >2sigma(I)
_cod_data_source_file C0CC02862B.TXT
_cod_data_source_block madt134_0m
_cod_original_sg_symbol_H-M P2(1)/n
_cod_database_code 7105700

loop_
_symmetry_equiv_pos_as_xyz
'x, y, z'
'-x+1/2, y+1/2, -z+1/2'
'-x, -y, -z'
'x-1/2, -y-1/2, z-1/2'

loop_
_atom_site_label
_atom_site_type_symbol
_atom_site_fract_x
_atom_site_fract_y
_atom_site_fract_z
_atom_site_U_iso_or_equiv
_atom_site_adp_type
_atom_site_occupancy
_atom_site_symmetry_multiplicity
_atom_site_calc_flag
_atom_site_refinement_flags
_atom_site_disorder_assembly
_atom_site_disorder_group
P1 P 0.08847(9) 0.38490(5) 0.22259(4) 0.0336(2) Uani 1 1 d . . .
B1 B 0.3660(4) 0.2840(2) 0.04187(16) 0.0316(8) Uani 1 1 d . . .
F1 F 0.2482(3) 0.11901(14) 0.05688(14) 0.0660(7) Uani 1 1 d . . .
F2 F -0.0045(3) 0.07927(18) 0.02575(17) 0.0931(11) Uani 1 1 d . . .
F3 F -0.1863(3) 0.1858(2) -0.03298(14) 0.0918(11) Uani 1 1 d . . .
F4 F -0.1063(2) 0.3355(2) -0.05897(13) 0.0764(9) Uani 1 1 d . . .
F5 F 0.1461(2) 0.37983(14) -0.02491(10) 0.0485(6) Uani 1 1 d . . .
F6 F 0.6065(2) 0.37809(15) 0.07078(9) 0.0505(6) Uani 1 1 d . . .
F7 F 0.7334(2) 0.45801(15) -0.00455(11) 0.0574(7) Uani 1 1 d . . .
F8 F 0.6405(2) 0.45849(14) -0.12851(11) 0.0572(6) Uani 1 1 d . . .
F9 F 0.4068(3) 0.38576(18) -0.17355(10) 0.0670(8) Uani 1 1 d . . .
F10 F 0.2793(2) 0.30211(16) -0.10065(9) 0.0556(7) Uani 1 1 d . . .
F11 F 0.5460(3) 0.23684(18) 0.16500(10) 0.0706(8) Uani 1 1 d . . .
F12 F 0.7259(3) 0.1208(2) 0.17925(13) 0.0857(10) Uani 1 1 d . . .
F13 F 0.7568(3) 0.02384(17) 0.08340(15) 0.0791(9) Uani 1 1 d . . .
F14 F 0.6014(3) 0.04748(15) -0.02863(13) 0.0671(7) Uani 1 1 d . . .
F15 F 0.4199(2) 0.16404(14) -0.04537(10) 0.0538(6) Uani 1 1 d . . .
C1 C 0.3497(3) 0.3435(2) 0.09980(14) 0.0312(7) Uani 1 1 d . . .
H1A H 0.4389 0.3523 0.1251 0.037 Uiso 1 1 calc R . .
H1B H 0.3169 0.3964 0.0826 0.037 Uiso 1 1 calc R . .
C2 C 0.2578(3) 0.3147(2) 0.14228(14) 0.0320(7) Uani 1 1 d . . .
H2A H 0.2878 0.2611 0.1589 0.038 Uiso 1 1 calc R . .
H2B H 0.1668 0.3087 0.1181 0.038 Uiso 1 1 calc R . .
C3 C 0.2539(3) 0.3731(2) 0.19678(14) 0.0311(7) Uani 1 1 d . . .
H3A H 0.2668 0.4268 0.1783 0.037 Uiso 1 1 calc R . .
C4 C 0.3788(3) 0.3639(2) 0.24554(14) 0.0325(7) Uani 1 1 d . . .
C5 C 0.4687(4) 0.4270(2) 0.25486(17) 0.0414(9) Uani 1 1 d . . .
H5A H 0.4506 0.4748 0.2312 0.050 Uiso 1 1 calc R . .
C6 C 0.5861(4) 0.4212(3) 0.29882(19) 0.0564(11) Uani 1 1 d . . .
H6A H 0.6462 0.4652 0.3054 0.068 Uiso 1 1 calc R . .
C7 C 0.6138(4) 0.3518(3) 0.33207(19) 0.0627(13) Uani 1 1 d . . .
H7A H 0.6918 0.3481 0.3628 0.075 Uiso 1 1 calc R . .
C8 C 0.5286(5) 0.2877(3) 0.32094(18) 0.0591(13) Uani 1 1 d . . .
H8A H 0.5498 0.2388 0.3430 0.071 Uiso 1 1 calc R . .
C9 C 0.4120(4) 0.2932(2) 0.27798(16) 0.0436(9) Uani 1 1 d . . .
H9A H 0.3543 0.2480 0.2707 0.052 Uiso 1 1 calc R . .
C11 C 0.2139(3) 0.2507(2) 0.01473(14) 0.0339(8) Uani 1 1 d . . .
C12 C 0.1660(4) 0.1752(2) 0.02653(17) 0.0432(9) Uani 1 1 d . . .
C13 C 0.0340(5) 0.1527(3) 0.0114(2) 0.0589(12) Uani 1 1 d . . .
C14 C -0.0577(4) 0.2062(3) -0.0180(2) 0.0586(12) Uani 1 1 d . . .
C15 C -0.0167(4) 0.2819(3) -0.03087(17) 0.0512(11) Uani 1 1 d . . .
C16 C 0.1150(3) 0.3023(2) -0.01336(15) 0.0391(9) Uani 1 1 d . . .
C17 C 0.4320(3) 0.3368(2) -0.00893(15) 0.0308(7) Uani 1 1 d . . .
C18 C 0.5494(3) 0.3787(2) 0.01038(15) 0.0341(7) Uani 1 1 d . . .
C19 C 0.6180(3) 0.4207(2) -0.02768(17) 0.0371(8) Uani 1 1 d . . .
C20 C 0.5718(4) 0.4219(2) -0.08961(17) 0.0397(8) Uani 1 1 d . . .
C21 C 0.4547(4) 0.3833(2) -0.11217(16) 0.0437(9) Uani 1 1 d . . .
C22 C 0.3897(3) 0.3418(2) -0.07260(15) 0.0376(8) Uani 1 1 d . . .
C23 C 0.4733(3) 0.2086(2) 0.05805(16) 0.0365(8) Uani 1 1 d . . .
C24 C 0.5555(4) 0.1935(3) 0.11400(17) 0.0465(9) Uani 1 1 d . . .
C25 C 0.6501(4) 0.1330(3) 0.1228(2) 0.0551(11) Uani 1 1 d . . .
C26 C 0.6672(4) 0.0840(3) 0.0751(2) 0.0541(11) Uani 1 1 d . . .
C27 C 0.5881(4) 0.0957(2) 0.0190(2) 0.0474(10) Uani 1 1 d . . .
C28 C 0.4955(4) 0.1561(2) 0.01232(17) 0.0410(9) Uani 1 1 d . . .
C36A C 0.0979(7) 0.4112(6) 0.3036(3) 0.0415(18) Uani 0.50 1 d P . .
C36 C 0.1242(7) 0.4712(5) 0.2856(3) 0.0383(16) Uani 0.50 1 d P . .
C37 C 0.2304(5) 0.4644(3) 0.3315(2) 0.0743(16) Uani 1 1 d . . .
C38 C -0.0035(15) 0.4826(8) 0.3143(7) 0.046(3) Uani 0.50 1 d P . .
C38A C -0.0314(15) 0.4494(8) 0.3186(7) 0.051(3) Uani 0.50 1 d P . .
C39A C 0.1260(9) 0.3367(7) 0.3456(3) 0.055(3) Uani 0.50 1 d P . .
C39 C 0.1455(10) 0.5519(5) 0.2516(5) 0.061(2) Uani 0.50 1 d P . .
C40A C 0.0047(8) 0.4710(5) 0.1675(3) 0.0366(16) Uani 0.50 1 d P . .
C40 C -0.0276(7) 0.4158(6) 0.1554(3) 0.0397(17) Uani 0.50 1 d P . .
C41 C -0.1477(4) 0.4718(3) 0.1686(2) 0.0612(13) Uani 1 1 d . . .
C42 C 0.0317(4) 0.4615(3) 0.1054(2) 0.0563(11) Uani 1 1 d . . .
C43A C 0.0698(8) 0.5500(5) 0.1896(4) 0.051(2) Uani 0.50 1 d P . .
C43 C -0.0915(7) 0.3394(6) 0.1176(4) 0.0443(18) Uani 0.50 1 d P . .
C44 C -0.0284(7) 0.2905(4) 0.2011(3) 0.0367(16) Uani 0.50 1 d P . .
C44A C 0.0417(7) 0.2918(5) 0.2641(3) 0.0396(16) Uani 0.50 1 d P . .
C45 C -0.0853(8) 0.2797(6) 0.1319(4) 0.049(2) Uani 0.50 1 d P . .
C45A C 0.1213(8) 0.2813(6) 0.3307(4) 0.0447(19) Uani 0.50 1 d P . .
C46 C 0.0632(4) 0.2149(2) 0.2247(2) 0.0487(10) Uani 1 1 d . . .
C47 C -0.1279(6) 0.2951(3) 0.2522(4) 0.114(3) Uani 1 1 d . . .

loop_
_atom_site_aniso_label
_atom_site_aniso_U_11
_atom_site_aniso_U_22
_atom_site_aniso_U_33
_atom_site_aniso_U_23
_atom_site_aniso_U_13
_atom_site_aniso_U_12
P1 0.0327(5) 0.0371(5) 0.0346(5) 0.0030(4) 0.0157(4) 0.0028(4)
B1 0.0266(18) 0.044(2) 0.0248(18) -0.0006(15) 0.0075(15) -0.0086(16)
F1 0.0575(16) 0.0473(14) 0.097(2) 0.0147(14) 0.0250(15) -0.0102(12)
F2 0.080(2) 0.076(2) 0.130(3) -0.0066(18) 0.037(2) -0.0495(17)
F3 0.0411(15) 0.153(3) 0.078(2) -0.0120(19) 0.0019(13) -0.0519(17)
F4 0.0316(13) 0.130(3) 0.0628(16) 0.0178(17) -0.0044(12) -0.0026(15)
F5 0.0340(11) 0.0584(14) 0.0504(13) 0.0107(11) 0.0008(10) -0.0035(10)
F6 0.0325(11) 0.0841(17) 0.0327(11) -0.0004(11) 0.0002(9) -0.0207(11)
F7 0.0388(12) 0.0756(17) 0.0575(14) -0.0010(12) 0.0074(11) -0.0305(12)
F8 0.0606(15) 0.0600(15) 0.0560(14) 0.0126(12) 0.0239(12) -0.0185(12)
F9 0.0670(17) 0.105(2) 0.0286(11) 0.0082(12) 0.0065(11) -0.0280(15)
F10 0.0501(13) 0.0896(18) 0.0257(10) -0.0076(11) 0.0030(9) -0.0337(12)
F11 0.0678(17) 0.109(2) 0.0314(12) -0.0062(13) -0.0018(11) 0.0363(16)
F12 0.0743(19) 0.124(3) 0.0557(16) 0.0241(17) 0.0036(14) 0.0475(18)
F13 0.0712(18) 0.0716(18) 0.102(2) 0.0275(16) 0.0359(16) 0.0298(15)
F14 0.0766(18) 0.0549(15) 0.0779(18) -0.0128(13) 0.0356(15) 0.0061(13)
F15 0.0573(14) 0.0639(15) 0.0400(12) -0.0158(11) 0.0080(11) 0.0011(12)
C1 0.0255(16) 0.0430(19) 0.0250(16) -0.0022(14) 0.0038(13) -0.0046(14)
C2 0.0256(16) 0.045(2) 0.0263(16) -0.0047(14) 0.0072(13) -0.0037(14)
C3 0.0268(16) 0.0397(19) 0.0271(16) -0.0007(14) 0.0057(13) 0.0006(14)
C4 0.0313(17) 0.0441(19) 0.0218(15) -0.0003(14) 0.0043(13) 0.0088(14)
C5 0.040(2) 0.051(2) 0.0322(18) -0.0055(16) 0.0033(15) 0.0005(17)
C6 0.037(2) 0.083(3) 0.046(2) -0.014(2) -0.0001(18) 0.002(2)
C7 0.043(2) 0.105(4) 0.035(2) -0.008(2) -0.0064(18) 0.020(3)
C8 0.063(3) 0.081(3) 0.033(2) 0.012(2) 0.008(2) 0.037(3)
C9 0.047(2) 0.054(2) 0.0319(18) 0.0045(17) 0.0116(16) 0.0156(18)
C11 0.0340(18) 0.047(2) 0.0223(15) -0.0067(14) 0.0083(13) -0.0130(15)
C12 0.042(2) 0.050(2) 0.041(2) -0.0081(17) 0.0140(17) -0.0106(18)
C13 0.059(3) 0.062(3) 0.059(3) -0.012(2) 0.020(2) -0.033(2)
C14 0.036(2) 0.097(4) 0.043(2) -0.017(2) 0.0071(18) -0.034(2)
C15 0.033(2) 0.089(3) 0.0299(19) 0.001(2) 0.0036(16) -0.011(2)
C16 0.0315(18) 0.060(2) 0.0255(17) -0.0014(16) 0.0040(14) -0.0127(17)
C17 0.0244(16) 0.0368(18) 0.0325(17) -0.0037(14) 0.0087(13) -0.0029(13)
C18 0.0276(17) 0.044(2) 0.0293(17) -0.0018(14) 0.0013(13) -0.0032(15)
C19 0.0286(18) 0.0394(19) 0.044(2) 0.0000(16) 0.0083(15) -0.0093(15)
C20 0.041(2) 0.040(2) 0.040(2) 0.0060(16) 0.0131(16) -0.0076(16)
C21 0.046(2) 0.054(2) 0.0310(18) 0.0016(16) 0.0057(16) -0.0080(18)
C22 0.0316(18) 0.051(2) 0.0300(17) -0.0055(15) 0.0062(14) -0.0142(16)
C23 0.0361(19) 0.045(2) 0.0306(17) 0.0036(15) 0.0113(14) -0.0073(16)
C24 0.043(2) 0.063(3) 0.035(2) 0.0060(18) 0.0108(16) 0.0106(19)
C25 0.048(2) 0.072(3) 0.047(2) 0.017(2) 0.0121(19) 0.016(2)
C26 0.045(2) 0.053(2) 0.070(3) 0.024(2) 0.026(2) 0.0137(19)
C27 0.054(2) 0.040(2) 0.056(2) 0.0005(18) 0.030(2) -0.0017(18)
C28 0.041(2) 0.047(2) 0.038(2) 0.0016(16) 0.0115(16) -0.0080(17)
C36A 0.036(4) 0.069(6) 0.019(3) -0.010(3) 0.006(3) 0.011(4)
C36 0.036(4) 0.044(4) 0.039(4) -0.012(3) 0.018(3) 0.000(3)
C37 0.070(3) 0.090(4) 0.071(3) -0.046(3) 0.035(3) -0.026(3)
C38 0.049(7) 0.059(8) 0.039(5) -0.003(6) 0.027(4) 0.010(6)
C38A 0.047(7) 0.062(9) 0.051(6) -0.002(7) 0.030(5) 0.013(6)
C39A 0.063(6) 0.081(7) 0.022(4) 0.005(4) 0.008(4) 0.040(5)
C39 0.082(7) 0.031(4) 0.079(7) -0.011(4) 0.036(5) -0.016(4)
C40A 0.041(4) 0.038(4) 0.030(4) 0.005(3) 0.005(3) 0.012(3)
C40 0.024(4) 0.056(5) 0.038(4) 0.007(4) 0.004(3) 0.009(3)
C41 0.033(2) 0.092(4) 0.059(3) 0.004(2) 0.0087(19) 0.024(2)
C42 0.050(2) 0.067(3) 0.054(3) 0.027(2) 0.017(2) 0.018(2)
C43A 0.056(5) 0.038(4) 0.062(5) 0.008(4) 0.018(4) 0.005(4)
C43 0.027(4) 0.065(6) 0.037(4) 0.002(4) -0.003(3) 0.002(4)
C44 0.032(4) 0.038(4) 0.043(4) -0.006(3) 0.016(3) -0.007(3)
C44A 0.036(4) 0.042(4) 0.045(4) 0.004(3) 0.017(3) -0.004(3)
C45 0.038(4) 0.067(6) 0.041(4) -0.018(4) 0.003(3) -0.011(4)
C45A 0.049(5) 0.058(5) 0.028(4) 0.014(4) 0.010(3) 0.006(4)
C46 0.049(2) 0.040(2) 0.062(3) 0.0022(19) 0.025(2) -0.0023(18)
C47 0.088(4) 0.055(3) 0.235(8) 0.022(4) 0.122(5) 0.003(3)

loop_
_atom_type_symbol
_atom_type_description
_atom_type_scat_dispersion_real
_atom_type_scat_dispersion_imag
_atom_type_scat_source
C C 0.0033 0.0016 'International Tables Vol C Tables 4.2.6.8 and 6.1.1.4'
H H 0.0000 0.0000 'International Tables Vol C Tables 4.2.6.8 and 6.1.1.4'
B B 0.0013 0.0007 'International Tables Vol C Tables 4.2.6.8 and 6.1.1.4'
F F 0.0171 0.0103 'International Tables Vol C Tables 4.2.6.8 and 6.1.1.4'
P P 0.1023 0.0942 'International Tables Vol C Tables 4.2.6.8 and 6.1.1.4'

loop_
_geom_angle_atom_site_label_1
_geom_angle_atom_site_label_2
_geom_angle_atom_site_label_3
_geom_angle
_geom_angle_site_symmetry_1
_geom_angle_site_symmetry_3
_geom_angle_publ_flag
C40 P1 C36A 130.4(4) . . ?
C40 P1 C3 106.1(3) . . ?
C36A P1 C3 115.3(3) . . ?
C40 P1 C44A 116.2(4) . . ?
C36A P1 C44A 72.4(4) . . ?
C3 P1 C44A 112.1(2) . . ?
C40 P1 C40A 30.2(3) . . ?
C36A P1 C40A 111.6(4) . . ?
C3 P1 C40A 101.8(2) . . ?
C44A P1 C40A 140.2(3) . . ?
C40 P1 C44 75.4(4) . . ?
C36A P1 C44 110.3(4) . . ?
C3 P1 C44 112.4(2) . . ?
C44A P1 C44 43.6(3) . . ?
C40A P1 C44 104.6(3) . . ?
C40 P1 C36 112.4(4) . . ?
C36A P1 C36 34.0(3) . . ?
C3 P1 C36 102.9(2) . . ?
C44A P1 C36 106.4(3) . . ?
C40A P1 C36 84.8(3) . . ?
C44 P1 C36 140.2(3) . . ?
C1 B1 C17 108.4(3) . . ?
C1 B1 C11 105.1(3) . . ?
C17 B1 C11 113.8(3) . . ?
C1 B1 C23 116.3(3) . . ?
C17 B1 C23 102.1(3) . . ?
C11 B1 C23 111.5(3) . . ?
C2 C1 B1 116.6(3) . . ?
C1 C2 C3 112.6(3) . . ?
C4 C3 C2 110.4(3) . . ?
C4 C3 P1 118.8(2) . . ?
C2 C3 P1 116.6(2) . . ?
C5 C4 C9 118.1(3) . . ?
C5 C4 C3 118.7(3) . . ?
C9 C4 C3 123.1(3) . . ?
C4 C5 C6 120.9(4) . . ?
C7 C6 C5 119.7(4) . . ?
C6 C7 C8 119.8(4) . . ?
C7 C8 C9 120.8(4) . . ?
C8 C9 C4 120.6(4) . . ?
C16 C11 C12 112.9(3) . . ?
C16 C11 B1 121.1(3) . . ?
C12 C11 B1 125.0(3) . . ?
F1 C12 C13 115.2(4) . . ?
F1 C12 C11 120.6(3) . . ?
C13 C12 C11 124.1(4) . . ?
F2 C13 C14 120.0(4) . . ?
F2 C13 C12 120.4(5) . . ?
C14 C13 C12 119.6(4) . . ?
F3 C14 C13 120.7(4) . . ?
F3 C14 C15 120.3(5) . . ?
C13 C14 C15 119.0(4) . . ?
F4 C15 C14 119.6(4) . . ?
F4 C15 C16 121.1(4) . . ?
C14 C15 C16 119.3(4) . . ?
F5 C16 C15 115.5(4) . . ?
F5 C16 C11 119.5(3) . . ?
C15 C16 C11 125.0(4) . . ?
C18 C17 C22 111.8(3) . . ?
C18 C17 B1 119.7(3) . . ?
C22 C17 B1 128.4(3) . . ?
F6 C18 C19 115.2(3) . . ?
F6 C18 C17 119.6(3) . . ?
C19 C18 C17 125.2(3) . . ?
F7 C19 C20 119.6(3) . . ?
F7 C19 C18 120.7(3) . . ?
C20 C19 C18 119.7(3) . . ?
F8 C20 C19 121.1(3) . . ?
F8 C20 C21 120.2(3) . . ?
C19 C20 C21 118.6(3) . . ?
F9 C21 C20 118.9(3) . . ?
F9 C21 C22 121.3(3) . . ?
C20 C21 C22 119.8(3) . . ?
F10 C22 C21 114.5(3) . . ?
F10 C22 C17 120.7(3) . . ?
C21 C22 C17 124.8(3) . . ?
C28 C23 C24 112.3(3) . . ?
C28 C23 B1 120.6(3) . . ?
C24 C23 B1 126.9(3) . . ?
F11 C24 C23 121.2(3) . . ?
F11 C24 C25 115.1(3) . . ?
C23 C24 C25 123.6(4) . . ?
F12 C25 C26 118.9(4) . . ?
F12 C25 C24 120.4(4) . . ?
C26 C25 C24 120.7(4) . . ?
F13 C26 C27 120.5(4) . . ?
F13 C26 C25 121.2(4) . . ?
C27 C26 C25 118.3(4) . . ?
F14 C27 C26 119.6(4) . . ?
F14 C27 C28 121.2(4) . . ?
C26 C27 C28 119.2(4) . . ?
F15 C28 C27 115.8(3) . . ?
F15 C28 C23 118.4(3) . . ?
C27 C28 C23 125.9(4) . . ?
C36 C36A C39A 153.4(9) . . ?
C36 C36A C38A 88.8(8) . . ?
C39A C36A C38A 105.9(7) . . ?
C36 C36A C38 66.5(7) . . ?
C39A C36A C38 123.8(7) . . ?
C38A C36A C38 23.0(5) . . ?
C36 C36A C37 54.6(6) . . ?
C39A C36A C37 99.0(6) . . ?
C38A C36A C37 112.1(7) . . ?
C38 C36A C37 93.3(7) . . ?
C36 C36A P1 80.9(5) . . ?
C39A C36A P1 111.5(6) . . ?
C38A C36A P1 114.1(7) . . ?
C38 C36A P1 113.3(7) . . ?
C37 C36A P1 113.0(5) . . ?
C36A C36 C37 82.7(7) . . ?
C36A C36 C38 72.3(7) . . ?
C37 C36 C38 109.1(8) . . ?
C36A C36 C39 171.5(9) . . ?
C37 C36 C39 105.4(7) . . ?
C38 C36 C39 106.7(7) . . ?
C36A C36 C38A 55.0(6) . . ?
C37 C36 C38A 108.4(7) . . ?
C38 C36 C38A 18.0(6) . . ?
C39 C36 C38A 122.9(7) . . ?
C36A C36 P1 65.1(5) . . ?
C37 C36 P1 119.0(5) . . ?
C38 C36 P1 108.0(7) . . ?
C39 C36 P1 108.0(5) . . ?
C38A C36 P1 93.9(6) . . ?
C36 C37 C36A 42.7(4) . . ?
C38A C38 C36 113(3) . . ?
C38A C38 C36A 73(2) . . ?
C36 C38 C36A 41.3(5) . . ?
C38 C38A C36A 84(2) . . ?
C38 C38A C36 49(2) . . ?
C36A C38A C36 36.3(5) . . ?
C45A C39A C36A 124.2(9) . . ?
C45A C39A C44A 49.8(7) . . ?
C36A C39A C44A 75.9(5) . . ?
C43A C39 C36 109.6(7) . . ?
C40 C40A C42 76.0(7) . . ?
C40 C40A C43A 172.9(9) . . ?
C42 C40A C43A 104.4(6) . . ?
C40 C40A C41 74.2(7) . . ?
C42 C40A C41 112.0(5) . . ?
C43A C40A C41 111.8(6) . . ?
C40 C40A P1 65.2(6) . . ?
C42 C40A P1 111.4(4) . . ?
C43A C40A P1 108.4(5) . . ?
C41 C40A P1 108.7(5) . . ?
C40A C40 C42 65.4(6) . . ?
C40A C40 C43 163.9(9) . . ?
C42 C40 C43 101.4(6) . . ?
C40A C40 C41 69.2(7) . . ?
C42 C40 C41 104.7(5) . . ?
C43 C40 C41 107.5(5) . . ?
C40A C40 P1 84.5(6) . . ?
C42 C40 P1 116.1(5) . . ?
C43 C40 P1 110.5(6) . . ?
C41 C40 P1 115.5(5) . . ?
C40A C41 C40 36.6(4) . . ?
C40A C42 C40 38.6(4) . . ?
C39 C43A C40A 116.9(7) . . ?
C45 C43 C40 127.4(8) . . ?
C45 C43 C44 49.1(6) . . ?
C40 C43 C44 79.1(5) . . ?
C44A C44 C45 170.6(7) . . ?
C44A C44 C46 62.5(4) . . ?
C45 C44 C46 108.9(6) . . ?
C44A C44 C47 66.7(5) . . ?
C45 C44 C47 120.7(6) . . ?
C46 C44 C47 102.2(5) . . ?
C44A C44 P1 65.4(4) . . ?
C45 C44 P1 115.7(5) . . ?
C46 C44 P1 104.6(4) . . ?
C47 C44 P1 102.8(4) . . ?
C44A C44 C43 153.7(6) . . ?
C45 C44 C43 30.6(4) . . ?
C46 C44 C43 133.6(5) . . ?
C47 C44 C43 118.0(5) . . ?
P1 C44 C43 88.8(4) . . ?
C44 C44A C45A 172.4(8) . . ?
C44 C44A C46 63.6(4) . . ?
C45A C44A C46 109.0(6) . . ?
C44 C44A C47 62.5(5) . . ?
C45A C44A C47 119.5(6) . . ?
C46 C44A C47 100.4(5) . . ?
C44 C44A P1 71.0(4) . . ?
C45A C44A P1 114.2(5) . . ?
C46 C44A P1 108.8(4) . . ?
C47 C44A P1 103.8(4) . . ?
C44 C44A C39A 158.8(6) . . ?
C45A C44A C39A 28.7(4) . . ?
C46 C44A C39A 135.7(5) . . ?
C47 C44A C39A 112.8(5) . . ?
P1 C44A C39A 91.3(4) . . ?
C43 C45 C44 100.3(8) . . ?
C39A C45A C44A 101.4(8) . . ?
C44A C46 C44 53.9(4) . . ?
C44 C47 C44A 50.8(4) . . ?

loop_
_geom_bond_atom_site_label_1
_geom_bond_atom_site_label_2
_geom_bond_distance
_geom_bond_site_symmetry_2
_geom_bond_publ_flag
P1 C40 1.795(7) . ?
P1 C36A 1.820(6) . ?
P1 C3 1.889(3) . ?
P1 C44A 1.900(7) . ?
P1 C40A 1.968(7) . ?
P1 C44 1.976(7) . ?
P1 C36 1.981(7) . ?
B1 C1 1.645(5) . ?
B1 C17 1.656(5) . ?
B1 C11 1.657(5) . ?
B1 C23 1.661(6) . ?
F1 C12 1.350(5) . ?
F2 C13 1.338(5) . ?
F3 C14 1.341(4) . ?
F4 C15 1.346(5) . ?
F5 C16 1.362(4) . ?
F6 C18 1.351(4) . ?
F7 C19 1.348(4) . ?
F8 C20 1.346(4) . ?
F9 C21 1.351(4) . ?
F10 C22 1.356(4) . ?
F11 C24 1.352(5) . ?
F12 C25 1.356(5) . ?
F13 C26 1.346(5) . ?
F14 C27 1.345(5) . ?
F15 C28 1.368(4) . ?
C1 C2 1.517(4) . ?
C2 C3 1.548(4) . ?
C3 C4 1.519(5) . ?
C4 C5 1.384(5) . ?
C4 C9 1.385(5) . ?
C5 C6 1.403(5) . ?
C6 C7 1.367(7) . ?
C7 C8 1.370(7) . ?
C8 C9 1.384(6) . ?
C11 C16 1.382(5) . ?
C11 C12 1.388(5) . ?
C12 C13 1.382(6) . ?
C13 C14 1.366(7) . ?
C14 C15 1.370(7) . ?
C15 C16 1.375(5) . ?
C17 C18 1.387(4) . ?
C17 C22 1.392(5) . ?
C18 C19 1.375(5) . ?
C19 C20 1.359(5) . ?
C20 C21 1.370(5) . ?
C21 C22 1.372(5) . ?
C23 C28 1.381(5) . ?
C23 C24 1.382(5) . ?
C24 C25 1.384(6) . ?
C25 C26 1.363(7) . ?
C26 C27 1.362(6) . ?
C27 C28 1.369(6) . ?
C36A C36 1.123(11) . ?
C36A C39A 1.540(13) . ?
C36A C38A 1.555(16) . ?
C36A C38 1.621(16) . ?
C36A C37 1.641(9) . ?
C36 C37 1.348(9) . ?
C36 C38 1.561(15) . ?
C36 C39 1.570(12) . ?
C36 C38A 1.898(15) . ?
C38 C38A 0.636(13) . ?
C39A C45A 0.975(11) . ?
C39A C44A 1.989(12) . ?
C39 C43A 1.442(13) . ?
C40A C40 0.996(10) . ?
C40A C42 1.451(8) . ?
C40A C43A 1.511(12) . ?
C40A C41 1.562(8) . ?
C40 C42 1.548(9) . ?
C40 C43 1.591(13) . ?
C40 C41 1.608(9) . ?
C43 C45 1.039(11) . ?
C43 C44 2.005(11) . ?
C44 C44A 1.440(10) . ?
C44 C45 1.539(10) . ?
C44 C46 1.596(9) . ?
C44 C47 1.649(8) . ?
C44A C45A 1.552(11) . ?
C44A C46 1.580(9) . ?
C44A C47 1.707(9) . ?
